data_2212431
loop_
_publ_author_name
'Huan-Mei Guo'
'Fang-Fang Jian'
'Hai-Lian Xiao'
'Xiao-Zheng Sun'
'Yu-Feng Li'

_publ_section_title
;
 3-(4-Bromophenyl)-5-(4-chlorophenyl)-1-phenyl-2-pyrazoline
;
_journal_coeditor_code AT2198
_journal_issue 3
_journal_name_full 'Acta Crystallographica Section E'
_journal_page_first o1435
_journal_page_last o1436
_journal_paper_doi 10.1107/S160053680700102X
_journal_volume 63
_journal_year 2007
_chemical_formula_iupac 'C21 H16 Br Cl N2'
_chemical_formula_moiety 'C21 H16 Br Cl N2'
_chemical_formula_sum 'C21 H16 Br Cl N2'
_chemical_formula_weight 411.72
_chemical_name_systematic
;
3-(4-Bromophenyl)-5-(4-chlorophenyl)-1-phenyl-2-pyrazoline
;
_space_group_IT_number 19
_symmetry_cell_setting orthorhombic
_symmetry_space_group_name_Hall 'P 2ac 2ab'
_symmetry_space_group_name_H-M 'P 21 21 21'
_atom_sites_solution_hydrogens geom
_atom_sites_solution_primary direct
_atom_sites_solution_secondary difmap
_audit_creation_method SHELXL-97
_cell_angle_alpha 90.00
_cell_angle_beta 90.00
_cell_angle_gamma 90.00
_cell_formula_units_Z 4
_cell_length_a 10.682(2)
_cell_length_b 11.154(2)
_cell_length_c 15.430(3)
_cell_measurement_reflns_used 25
_cell_measurement_temperature 293(2)
_cell_measurement_theta_max 14
_cell_measurement_theta_min 4
_cell_volume 1838.4(6)
_computing_cell_refinement 'CAD-4 Software'
_computing_data_collection 'CAD-4 Software (Enraf--Nonius, 1989)'
_computing_data_reduction 'NRCVAX (Gabe <i>et al.</i>,  1989)'
_computing_molecular_graphics 'SHELXTL/PC (Sheldrick, 1990)'
_computing_publication_material 'WinGX (Farrugia, 1999)'
_computing_structure_refinement 'SHELXL97 (Sheldrick, 1997)'
_computing_structure_solution 'SHELXS97 (Sheldrick, 1997)'
_diffrn_ambient_temperature 293(2)
_diffrn_measured_fraction_theta_full 0.988
_diffrn_measured_fraction_theta_max 0.988
_diffrn_measurement_device_type 'Enraf--Nonius CAD-4'
_diffrn_measurement_method \w
_diffrn_radiation_monochromator graphite
_diffrn_radiation_source 'fine-focus sealed tube'
_diffrn_radiation_type MoK\a
_diffrn_radiation_wavelength 0.71073
_diffrn_reflns_av_R_equivalents 0.0302
_diffrn_reflns_av_sigmaI/netI 0.0527
_diffrn_reflns_limit_h_max 13
_diffrn_reflns_limit_h_min -11
_diffrn_reflns_limit_k_max 14
_diffrn_reflns_limit_k_min -11
_diffrn_reflns_limit_l_max 19
_diffrn_reflns_limit_l_min -19
_diffrn_reflns_number 8675
_diffrn_reflns_theta_full 27.03
_diffrn_reflns_theta_max 27.03
_diffrn_reflns_theta_min 2.25
_diffrn_standards_decay_% 0
_diffrn_standards_interval_count 100
_diffrn_standards_number 3
_exptl_absorpt_coefficient_mu 2.387
_exptl_absorpt_correction_type none
_exptl_crystal_colour yellow
_exptl_crystal_density_diffrn 1.488
_exptl_crystal_density_method 'not measured'
_exptl_crystal_description column
_exptl_crystal_F_000 832
_exptl_crystal_size_max 0.26
_exptl_crystal_size_mid 0.24
_exptl_crystal_size_min 0.20
_refine_diff_density_max 0.353
_refine_diff_density_min -0.343
_refine_ls_abs_structure_details 'Flack (1983), 1605 Freidel pairs'
_refine_ls_abs_structure_Flack 0.000(10)
_refine_ls_extinction_method none
_refine_ls_goodness_of_fit_ref 0.975
_refine_ls_hydrogen_treatment constr
_refine_ls_matrix_type full
_refine_ls_number_parameters 226
_refine_ls_number_reflns 3899
_refine_ls_number_restraints 0
_refine_ls_restrained_S_all 0.975
_refine_ls_R_factor_all 0.0775
_refine_ls_R_factor_gt 0.0437
_refine_ls_shift/su_max 0.001
_refine_ls_shift/su_mean 0.000
_refine_ls_structure_factor_coef Fsqd
_refine_ls_weighting_details 'calc w=1/[\s^2^(Fo^2^)+(0.0682P)^2^] where P=(Fo^2^+2Fc^2^)/3'
_refine_ls_weighting_scheme calc
_refine_ls_wR_factor_gt 0.1124
_refine_ls_wR_factor_ref 0.1243
_reflns_number_gt 2464
_reflns_number_total 3899
_reflns_threshold_expression I>2\s(I)
_cod_data_source_file at2198.cif
_cod_data_source_block I
_cod_database_code 2212431
_cod_database_fobs_code 2212431

loop_
_symmetry_equiv_pos_as_xyz
'x, y, z'
'-x+1/2, -y, z+1/2'
'-x, y+1/2, -z+1/2'
'x+1/2, -y+1/2, -z'

loop_
_atom_site_type_symbol
_atom_site_label
_atom_site_fract_x
_atom_site_fract_y
_atom_site_fract_z
_atom_site_U_iso_or_equiv
_atom_site_adp_type
_atom_site_calc_flag
_atom_site_refinement_flags
_atom_site_occupancy
Br Br1 0.77349(5) 0.93503(6) 0.12567(4) 0.0844(2) Uani d . 1
Cl Cl1 -0.0500(2) 1.39829(12) 0.58739(10) 0.1073(7) Uani d . 1
N N1 0.1876(3) 0.8977(3) 0.3064(2) 0.0456(8) Uani d . 1
N N2 0.0675(3) 0.9297(3) 0.3258(2) 0.0536(8) Uani d . 1
C C1 -0.0258(5) 1.2975(4) 0.5033(3) 0.0648(14) Uani d . 1
C C2 -0.0911(5) 1.3099(4) 0.4285(4) 0.0728(15) Uani d . 1
H H2A -0.1478 1.3725 0.4218 0.087 Uiso calc R 1
C C3 -0.0728(4) 1.2286(4) 0.3623(3) 0.0628(12) Uani d . 1
H H3A -0.1181 1.2358 0.3111 0.075 Uiso calc R 1
C C4 0.0127(3) 1.1365(4) 0.3717(3) 0.0481(9) Uani d . 1
C C5 0.0786(5) 1.1273(4) 0.4477(3) 0.0596(12) Uani d . 1
H H5A 0.1370 1.0662 0.4545 0.072 Uiso calc R 1
C C6 0.0590(5) 1.2076(4) 0.5140(3) 0.0636(13) Uani d . 1
H H6A 0.1033 1.2005 0.5657 0.076 Uiso calc R 1
C C7 0.1530(4) 1.0837(4) 0.2438(3) 0.0587(12) Uani d . 1
H H7A 0.1336 1.0898 0.1825 0.070 Uiso calc R 1
H H7B 0.1898 1.1585 0.2632 0.070 Uiso calc R 1
C C8 0.0358(4) 1.0523(4) 0.2969(3) 0.0524(10) Uani d . 1
H H8A -0.0378 1.0502 0.2590 0.063 Uiso calc R 1
C C9 0.2376(4) 0.9807(3) 0.2615(2) 0.0426(9) Uani d . 1
C C10 -0.0089(4) 0.8565(4) 0.3748(3) 0.0480(9) Uani d . 1
C C11 -0.1325(4) 0.8855(4) 0.3901(3) 0.0560(11) Uani d . 1
H H11A -0.1663 0.9545 0.3657 0.067 Uiso calc R 1
C C12 -0.2059(5) 0.8134(5) 0.4412(3) 0.0627(13) Uani d . 1
H H12A -0.2889 0.8342 0.4513 0.075 Uiso calc R 1
C C13 -0.1579(5) 0.7102(5) 0.4777(3) 0.0632(13) Uani d . 1
H H13A -0.2075 0.6619 0.5128 0.076 Uiso calc R 1
C C14 -0.0370(5) 0.6806(4) 0.4614(3) 0.0609(12) Uani d . 1
H H14A -0.0047 0.6107 0.4855 0.073 Uiso calc R 1
C C15 0.0399(4) 0.7510(4) 0.4100(3) 0.0534(11) Uani d . 1
H H15A 0.1223 0.7285 0.3992 0.064 Uiso calc R 1
C C16 0.3670(4) 0.9708(3) 0.2297(2) 0.0446(10) Uani d . 1
C C17 0.4454(4) 0.8796(4) 0.2578(3) 0.0563(11) Uani d . 1
H H17A 0.4157 0.8232 0.2971 0.068 Uiso calc R 1
C C18 0.5661(4) 0.8718(4) 0.2282(3) 0.0611(12) Uani d . 1
H H18A 0.6189 0.8116 0.2484 0.073 Uiso calc R 1
C C19 0.6082(4) 0.9533(4) 0.1688(3) 0.0561(11) Uani d . 1
C C20 0.5332(4) 1.0433(4) 0.1386(3) 0.0553(11) Uani d . 1
H H20A 0.5626 1.0978 0.0978 0.066 Uiso calc R 1
C C21 0.4133(4) 1.0514(4) 0.1702(3) 0.0521(10) Uani d . 1
H H21A 0.3619 1.1132 0.1508 0.062 Uiso calc R 1

loop_
_atom_site_aniso_label
_atom_site_aniso_U_11
_atom_site_aniso_U_22
_atom_site_aniso_U_33
_atom_site_aniso_U_12
_atom_site_aniso_U_13
_atom_site_aniso_U_23
Br1 0.0535(3) 0.0960(4) 0.1038(4) 0.0030(3) 0.0204(3) 0.0002(4)
Cl1 0.1847(19) 0.0612(8) 0.0758(9) 0.0057(10) 0.0418(11) -0.0099(7)
N1 0.046(2) 0.0462(19) 0.0446(19) 0.0003(15) 0.0025(15) -0.0034(16)
N2 0.051(2) 0.0456(19) 0.064(2) 0.0015(19) 0.0099(17) 0.0040(18)
C1 0.088(4) 0.046(3) 0.060(3) 0.002(3) 0.025(3) 0.007(2)
C2 0.089(4) 0.054(3) 0.076(4) 0.025(3) 0.018(3) 0.014(3)
C3 0.063(3) 0.061(3) 0.065(3) 0.014(2) 0.006(3) 0.011(2)
C4 0.044(2) 0.046(2) 0.054(2) 0.0029(18) 0.010(2) 0.008(2)
C5 0.061(3) 0.059(3) 0.059(3) 0.011(2) 0.003(2) 0.001(2)
C6 0.083(4) 0.061(3) 0.046(3) -0.003(3) 0.002(3) 0.003(2)
C7 0.066(3) 0.058(3) 0.051(3) 0.016(2) 0.015(2) 0.012(2)
C8 0.054(2) 0.055(2) 0.048(2) 0.003(2) -0.0009(19) 0.007(2)
C9 0.050(2) 0.041(2) 0.037(2) -0.0019(19) -0.0022(18) -0.0025(17)
C10 0.051(2) 0.051(2) 0.043(2) -0.0085(19) -0.002(2) -0.006(2)
C11 0.052(3) 0.057(3) 0.059(3) 0.000(2) 0.001(2) -0.004(2)
C12 0.054(3) 0.074(3) 0.060(3) -0.012(3) 0.011(2) -0.009(3)
C13 0.064(3) 0.072(3) 0.054(3) -0.021(3) 0.008(2) 0.001(2)
C14 0.062(3) 0.058(3) 0.063(3) -0.014(2) -0.004(2) 0.009(2)
C15 0.052(3) 0.051(2) 0.057(2) -0.007(2) -0.003(2) 0.003(2)
C16 0.053(2) 0.045(2) 0.036(2) -0.0004(19) -0.0031(18) -0.0056(18)
C17 0.060(3) 0.051(3) 0.058(3) 0.000(2) 0.002(2) 0.004(2)
C18 0.057(3) 0.060(3) 0.066(3) 0.011(2) 0.001(2) 0.006(2)
C19 0.045(2) 0.062(3) 0.061(3) -0.004(2) 0.004(2) -0.006(2)
C20 0.061(3) 0.052(2) 0.052(3) -0.006(2) 0.013(2) 0.005(2)
C21 0.058(3) 0.048(2) 0.051(2) 0.001(2) 0.007(2) 0.001(2)

loop_
_atom_type_symbol
_atom_type_description
_atom_type_scat_dispersion_real
_atom_type_scat_dispersion_imag
_atom_type_scat_source
C C 0.0033 0.0016 'International Tables Vol C Tables 4.2.6.8 and 6.1.1.4'
H H 0.0000 0.0000 'International Tables Vol C Tables 4.2.6.8 and 6.1.1.4'
N N 0.0061 0.0033 'International Tables Vol C Tables 4.2.6.8 and 6.1.1.4'
Cl Cl 0.1484 0.1585 'International Tables Vol C Tables 4.2.6.8 and 6.1.1.4'
Br Br -0.2901 2.4595 'International Tables Vol C Tables 4.2.6.8 and 6.1.1.4'

loop_
_geom_angle_atom_site_label_1
_geom_angle_atom_site_label_2
_geom_angle_atom_site_label_3
_geom_angle
C9 N1 N2 108.8(3)
N1 N2 C10 121.4(3)
N1 N2 C8 113.0(3)
C10 N2 C8 125.2(4)
C2 C1 C6 121.4(5)
C2 C1 Cl1 119.6(4)
C6 C1 Cl1 119.0(4)
C1 C2 C3 119.4(5)
C1 C2 H2A 120.3
C3 C2 H2A 120.3
C2 C3 C4 120.3(5)
C2 C3 H3A 119.9
C4 C3 H3A 119.9
C5 C4 C3 119.0(4)
C5 C4 C8 121.6(4)
C3 C4 C8 119.3(4)
C4 C5 C6 120.6(4)
C4 C5 H5A 119.7
C6 C5 H5A 119.7
C1 C6 C5 119.3(5)
C1 C6 H6A 120.3
C5 C6 H6A 120.3
C9 C7 C8 102.8(3)
C9 C7 H7A 111.2
C8 C7 H7A 111.2
C9 C7 H7B 111.2
C8 C7 H7B 111.2
H7A C7 H7B 109.1
N2 C8 C4 112.5(3)
N2 C8 C7 100.7(3)
C4 C8 C7 113.5(4)
N2 C8 H8A 109.9
C4 C8 H8A 109.9
C7 C8 H8A 109.9
N1 C9 C16 121.4(4)
N1 C9 C7 114.0(4)
C16 C9 C7 124.6(3)
C11 C10 N2 121.4(4)
C11 C10 C15 119.2(4)
N2 C10 C15 119.4(4)
C12 C11 C10 120.5(5)
C12 C11 H11A 119.7
C10 C11 H11A 119.7
C11 C12 C13 120.7(5)
C11 C12 H12A 119.6
C13 C12 H12A 119.6
C14 C13 C12 118.7(5)
C14 C13 H13A 120.6
C12 C13 H13A 120.6
C13 C14 C15 122.2(5)
C13 C14 H14A 118.9
C15 C14 H14A 118.9
C14 C15 C10 118.6(4)
C14 C15 H15A 120.7
C10 C15 H15A 120.7
C21 C16 C17 118.0(4)
C21 C16 C9 120.8(4)
C17 C16 C9 121.2(4)
C18 C17 C16 120.7(4)
C18 C17 H17A 119.6
C16 C17 H17A 119.6
C19 C18 C17 119.3(4)
C19 C18 H18A 120.3
C17 C18 H18A 120.3
C20 C19 C18 121.6(4)
C20 C19 Br1 120.4(3)
C18 C19 Br1 118.0(4)
C19 C20 C21 118.3(4)
C19 C20 H20A 120.8
C21 C20 H20A 120.8
C20 C21 C16 121.9(4)
C20 C21 H21A 119.0
C16 C21 H21A 119.0

loop_
_geom_bond_atom_site_label_1
_geom_bond_atom_site_label_2
_geom_bond_distance
Br1 C19 1.897(4)
Cl1 C1 1.736(5)
N1 C9 1.274(5)
N1 N2 1.364(5)
N2 C10 1.380(5)
N2 C8 1.478(6)
C1 C2 1.356(8)
C1 C6 1.362(7)
C2 C3 1.379(7)
C2 H2A 0.9300
C3 C4 1.383(6)
C3 H3A 0.9300
C4 C5 1.371(6)
C4 C8 1.509(6)
C5 C6 1.375(7)
C5 H5A 0.9300
C6 H6A 0.9300
C7 C9 1.487(6)
C7 C8 1.536(6)
C7 H7A 0.9700
C7 H7B 0.9700
C8 H8A 0.9800
C9 C16 1.471(6)
C10 C11 1.380(6)
C10 C15 1.397(6)
C11 C12 1.372(6)
C11 H11A 0.9300
C12 C13 1.380(7)
C12 H12A 0.9300
C13 C14 1.356(7)
C13 H13A 0.9300
C14 C15 1.386(6)
C14 H14A 0.9300
C15 H15A 0.9300
C16 C21 1.377(6)
C16 C17 1.387(6)
C17 C18 1.371(6)
C17 H17A 0.9300
C18 C19 1.368(6)
C18 H18A 0.9300
C19 C20 1.366(6)
C20 C21 1.373(6)
C20 H20A 0.9300
C21 H21A 0.9300

loop_
_cod_related_entry_id
_cod_related_entry_database
_cod_related_entry_code
1 ChemSpider 5610067
